data_7041092
loop_
_publ_author_name
'Maeno, Yuki'
'Ishizu, Yuko'
'Kubo, Kazuyuki'
'Kume, Shoko'
'Mizuta, Tsutomu'

_publ_section_title
;
 Synthesis and coordination chemistry of (PNEt2)2-bridged
 [2]ferrocenophanes.
;
_journal_issue 47
_journal_name_full 'Dalton transactions (Cambridge, England : 2003)'
_journal_page_first 19034
_journal_page_last 19044
_journal_paper_doi 10.1039/c6dt03729a
_journal_volume 45
_journal_year 2016
_chemical_formula_sum 'C22 H28 Fe2 N2 O4 P2'
_chemical_formula_weight 558.10
_space_group_crystal_system triclinic
_space_group_IT_number 2
_space_group_name_Hall '-P 1'
_space_group_name_H-M_alt 'P -1'
_symmetry_space_group_name_Hall '-P 1'
_symmetry_space_group_name_H-M 'P -1'
_atom_sites_solution_hydrogens geom
_audit_update_record
;
2016-09-26 deposited with the CCDC.
2016-11-04 downloaded from the CCDC.
;
_cell_angle_alpha 111.2010(10)
_cell_angle_beta 91.1450(10)
_cell_angle_gamma 107.1330(10)
_cell_formula_units_Z 2
_cell_length_a 9.9538(7)
_cell_length_b 10.0223(7)
_cell_length_c 13.4542(10)
_cell_measurement_reflns_used 5370
_cell_measurement_temperature 173.(2)
_cell_measurement_theta_max 27.2771
_cell_measurement_theta_min 2.1627
_cell_volume 1183.70(15)
_computing_cell_refinement 'SAINT V8.34A (Bruker AXS Inc., 2013)'
_computing_data_collection 'APEX2(Bruker AXS)'
_computing_data_reduction 'SAINT V8.34A (Bruker AXS Inc., 2013)'
_computing_molecular_graphics 'XSHELL V6.3.1(Bruker AXS)'
_computing_publication_material 'Generate Report (Bruker AXS)'
_computing_structure_refinement 'SHELXL-2014/6 (Sheldrick, 2014)'
_diffrn_ambient_temperature 173.(2)
_diffrn_detector_area_resol_mean 8.3333
_diffrn_measured_fraction_theta_full 0.960
_diffrn_measured_fraction_theta_max 0.960
_diffrn_measurement_device_type 'Bruker D8 goniometer'
_diffrn_measurement_method 'omega scans'
_diffrn_radiation_monochromator 'multilayered conforcal mirror'
_diffrn_radiation_type MoKa
_diffrn_radiation_wavelength 0.71073
_diffrn_reflns_av_R_equivalents 0.0120
_diffrn_reflns_av_unetI/netI 0.0197
_diffrn_reflns_limit_h_max 12
_diffrn_reflns_limit_h_min -7
_diffrn_reflns_limit_k_max 12
_diffrn_reflns_limit_k_min -12
_diffrn_reflns_limit_l_max 15
_diffrn_reflns_limit_l_min -17
_diffrn_reflns_number 6717
_diffrn_reflns_theta_full 27.28
_diffrn_reflns_theta_max 27.28
_diffrn_reflns_theta_min 2.16
_diffrn_source 'rotating-anode X-ray tube'
_diffrn_source_type 'Bruker Turbo X-ray Source'
_exptl_absorpt_coefficient_mu 1.392
_exptl_absorpt_correction_T_max 0.87
_exptl_absorpt_correction_T_min 0.79
_exptl_absorpt_correction_type multi-scan
_exptl_absorpt_process_details 'SADABS V2014/4 (Bruker AXS Inc.)'
_exptl_crystal_colour 'clear dark orange'
_exptl_crystal_density_diffrn 1.566
_exptl_crystal_density_method 'not measured'
_exptl_crystal_description block
_exptl_crystal_F_000 576
_exptl_crystal_size_max 0.180
_exptl_crystal_size_mid 0.110
_exptl_crystal_size_min 0.100
_refine_diff_density_max 0.721
_refine_diff_density_min -0.259
_refine_ls_extinction_method none
_refine_ls_goodness_of_fit_ref 1.763
_refine_ls_hydrogen_treatment constr
_refine_ls_matrix_type full
_refine_ls_number_parameters 293
_refine_ls_number_reflns 5109
_refine_ls_number_restraints 0
_refine_ls_restrained_S_all 1.763
_refine_ls_R_factor_all 0.0263
_refine_ls_R_factor_gt 0.0250
_refine_ls_shift/su_max 0.001
_refine_ls_shift/su_mean 0.000
_refine_ls_structure_factor_coef Fsqd
_refine_ls_weighting_details 'w=1/[\s^2^(Fo^2^)+(0.0333P)^2^] where P=(Fo^2^+2Fc^2^)/3'
_refine_ls_weighting_scheme calc
_refine_ls_wR_factor_gt 0.0817
_refine_ls_wR_factor_ref 0.0824
_reflns_number_gt 4829
_reflns_number_total 5109
_reflns_threshold_expression 'I > 2\s(I)'
_cod_data_source_file c6dt03729a2.cif
_cod_data_source_block I
_cod_depositor_comments 'Adding full bibliography for 7041089--7041093.cif.'
_cod_database_code 7041092

loop_
_space_group_symop_operation_xyz
'x, y, z'
'-x, -y, -z'

loop_
_atom_site_type_symbol
_atom_site_label
_atom_site_fract_x
_atom_site_fract_y
_atom_site_fract_z
_atom_site_U_iso_or_equiv
_atom_site_adp_type
_atom_site_calc_flag
_atom_site_refinement_flags_adp
_atom_site_refinement_flags_posn
_atom_site_occupancy
Fe Fe1 0.14974(2) 0.39323(2) 0.18164(2) 0.01692(8) Uani d . . 1
Fe Fe2 0.58392(2) 0.58020(2) 0.21829(2) 0.01724(8) Uani d . . 1
P P1 0.28926(4) 0.57821(4) 0.32460(3) 0.01598(10) Uani d . . 1
P P2 0.31076(4) 0.29794(4) 0.21698(3) 0.01654(10) Uani d . . 1
O O1 -0.11215(14) 0.24049(17) 0.24661(11) 0.0403(3) Uani d . . 1
O O2 0.13257(16) 0.20008(18) -0.04336(10) 0.0458(4) Uani d . . 1
O O3 0.08372(19) 0.62388(18) 0.12449(13) 0.0528(4) Uani d . . 1
O O4 0.34295(14) 0.41631(15) 0.44567(9) 0.0323(3) Uani d . . 1
N N1 0.23383(14) 0.69996(14) 0.42171(10) 0.0208(3) Uani d . . 1
N N2 0.28453(15) 0.12104(16) 0.20401(13) 0.0293(3) Uani d . . 1
C C1 -0.00825(18) 0.30127(19) 0.22361(13) 0.0255(3) Uani d . . 1
C C2 0.13932(18) 0.2764(2) 0.04487(13) 0.0277(4) Uani d . . 1
C C3 0.1091(2) 0.5332(2) 0.14775(14) 0.0296(4) Uani d . . 1
C C4 0.34166(16) 0.43491(18) 0.36313(12) 0.0222(3) Uani d . . 1
C C5 0.32975(17) 0.84763(17) 0.49691(12) 0.0217(3) Uani d . . 1
H H5A 0.275 0.919 0.5201 0.026 Uiso calc U R 1
H H5B 0.4047 0.8876 0.4581 0.026 Uiso calc U R 1
C C6 0.4003(2) 0.8432(2) 0.59668(13) 0.0313(4) Uani d . . 1
H H6A 0.3274 0.8105 0.6385 0.047 Uiso calc U R 1
H H6B 0.4651 0.9443 0.6409 0.047 Uiso calc U R 1
H H6C 0.4539 0.7719 0.5748 0.047 Uiso calc U R 1
C C7 0.10151(18) 0.63919(19) 0.45989(14) 0.0280(4) Uani d . . 1
H H7A 0.1242 0.6455 0.5338 0.034 Uiso calc U R 1
H H7B 0.0569 0.5311 0.4131 0.034 Uiso calc U R 1
C C8 -0.0023(2) 0.7208(3) 0.4607(3) 0.0644(8) Uani d . . 1
H H8A 0.0354 0.8243 0.5149 0.097 Uiso calc U R 1
H H8B -0.0925 0.6678 0.4781 0.097 Uiso calc U R 1
H H8C -0.018 0.724 0.3896 0.097 Uiso calc U R 1
C C9 0.3633(2) 0.02568(19) 0.14081(15) 0.0321(4) Uani d . . 1
H H9A 0.3652 -0.0496 0.1718 0.038 Uiso calc U R 1
H H9B 0.4626 0.0895 0.1466 0.038 Uiso calc U R 1
C C10 0.3011(4) -0.0567(3) 0.02308(19) 0.0725(9) Uani d . . 1
H H10A 0.2022 -0.1188 0.0166 0.109 Uiso calc U R 1
H H10B 0.3561 -0.1218 -0.0141 0.109 Uiso calc U R 1
H H10C 0.3047 0.0171 -0.0095 0.109 Uiso calc U R 1
C C11 0.1533(2) 0.0420(2) 0.2376(2) 0.0440(5) Uani d . . 1
H H11A 0.0998 -0.0515 0.1756 0.053 Uiso calc U R 1
H H11B 0.0929 0.1078 0.257 0.053 Uiso calc U R 1
C C12 0.1806(3) 0.0012(3) 0.3305(2) 0.0543(6) Uani d . . 1
H H12A 0.2301 -0.0739 0.3091 0.082 Uiso calc U R 1
H H12B 0.09 -0.0412 0.3528 0.082 Uiso calc U R 1
H H12C 0.2394 0.0919 0.3907 0.082 Uiso calc U R 1
C C13 0.45736(16) 0.69013(17) 0.30603(11) 0.0184(3) Uani d . . 1
C C14 0.48352(17) 0.72873(17) 0.21365(12) 0.0214(3) Uani d . . 1
H H14 0.4134 0.712 0.1576 0.026 Uiso calc U R 1
C C15 0.63167(19) 0.79603(18) 0.22061(14) 0.0265(4) Uani d . . 1
H H15 0.6781 0.8331 0.1703 0.032 Uiso calc U R 1
C C16 0.69898(18) 0.79865(18) 0.31561(14) 0.0271(4) Uani d . . 1
H H16 0.7983 0.8378 0.3396 0.033 Uiso calc U R 1
C C17 0.59315(17) 0.73308(18) 0.36887(12) 0.0226(3) Uani d . . 1
H H17 0.609 0.7199 0.4341 0.027 Uiso calc U R 1
C C18 0.48187(16) 0.35537(16) 0.17648(12) 0.0188(3) Uani d . . 1
C C19 0.61721(17) 0.40102(18) 0.24011(14) 0.0248(3) Uani d . . 1
H H19 0.6324 0.3933 0.3075 0.03 Uiso calc U R 1
C C20 0.72447(18) 0.45982(19) 0.18474(15) 0.0291(4) Uani d . . 1
H H20 0.8238 0.4974 0.2086 0.035 Uiso calc U R 1
C C21 0.65823(19) 0.45287(19) 0.08791(14) 0.0275(4) Uani d . . 1
H H21 0.7057 0.4853 0.0361 0.033 Uiso calc U R 1
C C22 0.50833(18) 0.38901(17) 0.08134(12) 0.0227(3) Uani d . . 1
H H22 0.4386 0.3717 0.0248 0.027 Uiso calc U R 1

loop_
_atom_site_aniso_label
_atom_site_aniso_U_11
_atom_site_aniso_U_22
_atom_site_aniso_U_33
_atom_site_aniso_U_12
_atom_site_aniso_U_13
_atom_site_aniso_U_23
Fe1 0.01581(12) 0.01778(13) 0.01653(12) 0.00620(9) 0.00213(8) 0.00529(9)
Fe2 0.01701(12) 0.01578(12) 0.02064(13) 0.00668(9) 0.00628(9) 0.00764(9)
P1 0.01622(19) 0.01484(19) 0.01612(18) 0.00529(15) 0.00422(14) 0.00480(15)
P2 0.01730(19) 0.01422(19) 0.01776(18) 0.00504(15) 0.00217(14) 0.00585(15)
O1 0.0261(7) 0.0498(9) 0.0468(8) 0.0069(6) 0.0143(6) 0.0245(7)
O2 0.0422(8) 0.0583(10) 0.0206(6) 0.0168(7) 0.0016(6) -0.0035(6)
O3 0.0696(11) 0.0433(9) 0.0586(10) 0.0282(8) -0.0048(8) 0.0270(8)
O4 0.0385(7) 0.0350(7) 0.0256(6) 0.0096(6) 0.0032(5) 0.0160(5)
N1 0.0201(7) 0.0158(6) 0.0217(6) 0.0042(5) 0.0086(5) 0.0027(5)
N2 0.0245(7) 0.0187(7) 0.0485(9) 0.0079(6) 0.0093(6) 0.0161(6)
C1 0.0240(8) 0.0283(9) 0.0243(8) 0.0101(7) 0.0039(6) 0.0091(7)
C2 0.0207(8) 0.0347(10) 0.0259(8) 0.0105(7) 0.0008(6) 0.0084(7)
C3 0.0323(9) 0.0275(9) 0.0279(8) 0.0106(7) -0.0005(7) 0.0089(7)
C4 0.0157(7) 0.0247(8) 0.0256(8) 0.0031(6) 0.0012(6) 0.0116(7)
C5 0.0247(8) 0.0157(7) 0.0217(7) 0.0051(6) 0.0068(6) 0.0046(6)
C6 0.0338(10) 0.0335(10) 0.0222(8) 0.0076(8) 0.0049(7) 0.0084(7)
C7 0.0242(8) 0.0233(8) 0.0281(8) 0.0024(7) 0.0134(7) 0.0042(7)
C8 0.0316(12) 0.0683(17) 0.114(2) 0.0252(12) 0.0357(13) 0.0497(17)
C9 0.0408(10) 0.0174(8) 0.0397(10) 0.0142(8) 0.0077(8) 0.0089(7)
C10 0.112(3) 0.0450(14) 0.0408(13) 0.0210(16) 0.0049(14) -0.0014(11)
C11 0.0303(10) 0.0338(10) 0.0746(15) 0.0070(8) 0.0060(9) 0.0313(10)
C12 0.0530(14) 0.0499(14) 0.0595(14) 0.0047(11) 0.0147(11) 0.0296(12)
C13 0.0200(7) 0.0148(7) 0.0194(7) 0.0062(6) 0.0060(6) 0.0047(6)
C14 0.0280(8) 0.0187(7) 0.0243(7) 0.0131(6) 0.0099(6) 0.0112(6)
C15 0.0320(9) 0.0170(8) 0.0339(9) 0.0092(7) 0.0161(7) 0.0119(7)
C16 0.0193(8) 0.0203(8) 0.0335(9) 0.0021(6) 0.0062(7) 0.0043(7)
C17 0.0211(8) 0.0206(8) 0.0205(7) 0.0043(6) 0.0024(6) 0.0035(6)
C18 0.0214(7) 0.0142(7) 0.0226(7) 0.0079(6) 0.0068(6) 0.0074(6)
C19 0.0233(8) 0.0222(8) 0.0346(9) 0.0111(7) 0.0040(7) 0.0144(7)
C20 0.0198(8) 0.0246(8) 0.0469(10) 0.0123(7) 0.0110(7) 0.0139(8)
C21 0.0305(9) 0.0231(8) 0.0327(9) 0.0139(7) 0.0189(7) 0.0103(7)
C22 0.0302(9) 0.0187(7) 0.0193(7) 0.0104(7) 0.0079(6) 0.0054(6)

loop_
_atom_type_symbol
_atom_type_description
_atom_type_scat_dispersion_real
_atom_type_scat_dispersion_imag
_atom_type_scat_source
C C 0.0033 0.0016 'International Tables Vol C Tables 4.2.6.8 and 6.1.1.4'
H H 0.0000 0.0000 'International Tables Vol C Tables 4.2.6.8 and 6.1.1.4'
N N 0.0061 0.0033 'International Tables Vol C Tables 4.2.6.8 and 6.1.1.4'
O O 0.0106 0.0060 'International Tables Vol C Tables 4.2.6.8 and 6.1.1.4'
P P 0.1023 0.0942 'International Tables Vol C Tables 4.2.6.8 and 6.1.1.4'
Fe Fe 0.3463 0.8444 'International Tables Vol C Tables 4.2.6.8 and 6.1.1.4'

loop_
_geom_angle_atom_site_label_1
_geom_angle_atom_site_label_2
_geom_angle_atom_site_label_3
_geom_angle
C3 Fe1 C2 92.44(8)
C3 Fe1 C1 105.06(8)
C2 Fe1 C1 104.62(8)
C3 Fe1 P1 87.55(6)
C2 Fe1 P1 145.50(6)
C1 Fe1 P1 108.68(5)
C3 Fe1 P2 149.08(6)
C2 Fe1 P2 86.70(6)
C1 Fe1 P2 105.05(6)
P1 Fe1 P2 76.313(16)
C17 Fe2 C13 41.53(6)
C17 Fe2 C18 121.54(6)
C13 Fe2 C18 106.55(6)
C17 Fe2 C19 105.25(7)
C13 Fe2 C19 121.68(6)
C18 Fe2 C19 41.34(6)
C17 Fe2 C14 69.39(6)
C13 Fe2 C14 41.31(6)
C18 Fe2 C14 123.38(6)
C19 Fe2 C14 159.41(7)
C17 Fe2 C22 159.54(7)
C13 Fe2 C22 123.33(6)
C18 Fe2 C22 41.59(6)
C19 Fe2 C22 69.42(7)
C14 Fe2 C22 108.30(7)
C17 Fe2 C16 40.72(6)
C13 Fe2 C16 68.83(6)
C18 Fe2 C16 157.88(7)
C19 Fe2 C16 121.33(7)
C14 Fe2 C16 68.30(7)
C22 Fe2 C16 158.87(7)
C17 Fe2 C21 157.35(7)
C13 Fe2 C21 160.27(7)
C18 Fe2 C21 68.97(6)
C19 Fe2 C21 68.45(7)
C14 Fe2 C21 123.99(7)
C22 Fe2 C21 40.69(7)
C16 Fe2 C21 122.60(7)
C17 Fe2 C20 121.01(7)
C13 Fe2 C20 157.79(7)
C18 Fe2 C20 68.84(6)
C19 Fe2 C20 40.60(7)
C14 Fe2 C20 159.16(7)
C22 Fe2 C20 68.52(7)
C16 Fe2 C20 106.83(7)
C21 Fe2 C20 40.26(7)
C17 Fe2 C15 68.61(7)
C13 Fe2 C15 68.68(6)
C18 Fe2 C15 159.98(7)
C19 Fe2 C15 157.86(7)
C14 Fe2 C15 40.35(6)
C22 Fe2 C15 123.60(7)
C16 Fe2 C15 40.37(7)
C21 Fe2 C15 108.59(7)
C20 Fe2 C15 122.98(7)
N1 P1 C13 104.83(7)
N1 P1 C4 115.24(7)
C13 P1 C4 101.66(7)
N1 P1 Fe1 124.34(5)
C13 P1 Fe1 118.30(5)
C4 P1 Fe1 89.70(5)
N2 P2 C18 104.55(7)
N2 P2 C4 113.02(7)
C18 P2 C4 101.85(7)
N2 P2 Fe1 127.00(6)
C18 P2 Fe1 117.64(5)
C4 P2 Fe1 89.08(5)
C7 N1 C5 115.46(12)
C7 N1 P1 117.58(10)
C5 N1 P1 123.07(10)
C9 N2 C11 116.02(15)
C9 N2 P2 124.42(12)
C11 N2 P2 118.13(12)
O1 C1 Fe1 177.38(15)
O2 C2 Fe1 179.52(17)
O3 C3 Fe1 179.03(18)
O4 C4 P1 131.24(13)
O4 C4 P2 132.03(14)
P1 C4 P2 92.11(7)
N1 C5 C6 114.39(14)
N1 C5 H5A 108.7
C6 C5 H5A 108.7
N1 C5 H5B 108.7
C6 C5 H5B 108.7
H5A C5 H5B 107.6
C5 C6 H6A 109.5
C5 C6 H6B 109.5
H6A C6 H6B 109.5
C5 C6 H6C 109.5
H6A C6 H6C 109.5
H6B C6 H6C 109.5
N1 C7 C8 113.17(16)
N1 C7 H7A 108.9
C8 C7 H7A 108.9
N1 C7 H7B 108.9
C8 C7 H7B 108.9
H7A C7 H7B 107.8
C7 C8 H8A 109.5
C7 C8 H8B 109.5
H8A C8 H8B 109.5
C7 C8 H8C 109.5
H8A C8 H8C 109.5
H8B C8 H8C 109.5
N2 C9 C10 113.46(19)
N2 C9 H9A 108.9
C10 C9 H9A 108.9
N2 C9 H9B 108.9
C10 C9 H9B 108.9
H9A C9 H9B 107.7
C9 C10 H10A 109.5
C9 C10 H10B 109.5
H10A C10 H10B 109.5
C9 C10 H10C 109.5
H10A C10 H10C 109.5
H10B C10 H10C 109.5
N2 C11 C12 113.83(18)
N2 C11 H11A 108.8
C12 C11 H11A 108.8
N2 C11 H11B 108.8
C12 C11 H11B 108.8
H11A C11 H11B 107.7
C11 C12 H12A 109.5
C11 C12 H12B 109.5
H12A C12 H12B 109.5
C11 C12 H12C 109.5
H12A C12 H12C 109.5
H12B C12 H12C 109.5
C14 C13 C17 107.29(13)
C14 C13 P1 125.10(12)
C17 C13 P1 126.72(12)
C14 C13 Fe2 69.61(8)
C17 C13 Fe2 69.18(8)
P1 C13 Fe2 118.05(8)
C15 C14 C13 108.21(14)
C15 C14 Fe2 70.67(9)
C13 C14 Fe2 69.08(8)
C15 C14 H14 125.9
C13 C14 H14 125.9
Fe2 C14 H14 125.9
C14 C15 C16 108.27(14)
C14 C15 Fe2 68.98(9)
C16 C15 Fe2 69.43(10)
C14 C15 H15 125.9
C16 C15 H15 125.9
Fe2 C15 H15 127.3
C15 C16 C17 108.66(15)
C15 C16 Fe2 70.20(9)
C17 C16 Fe2 68.86(9)
C15 C16 H16 125.7
C17 C16 H16 125.7
Fe2 C16 H16 126.8
C16 C17 C13 107.57(14)
C16 C17 Fe2 70.42(9)
C13 C17 Fe2 69.29(8)
C16 C17 H17 126.2
C13 C17 H17 126.2
Fe2 C17 H17 125.7
C19 C18 C22 107.31(14)
C19 C18 P2 126.45(12)
C22 C18 P2 125.46(12)
C19 C18 Fe2 69.44(9)
C22 C18 Fe2 69.54(8)
P2 C18 Fe2 118.43(8)
C20 C19 C18 108.11(15)
C20 C19 Fe2 70.56(9)
C18 C19 Fe2 69.23(9)
C20 C19 H19 125.9
C18 C19 H19 125.9
Fe2 C19 H19 125.8
C21 C20 C19 108.48(15)
C21 C20 Fe2 69.86(10)
C19 C20 Fe2 68.84(9)
C21 C20 H20 125.8
C19 C20 H20 125.8
Fe2 C20 H20 127.1
C20 C21 C22 108.59(15)
C20 C21 Fe2 69.88(9)
C22 C21 Fe2 69.03(9)
C20 C21 H21 125.7
C22 C21 H21 125.7
Fe2 C21 H21 127.0
C21 C22 C18 107.50(14)
C21 C22 Fe2 70.27(9)
C18 C22 Fe2 68.88(8)
C21 C22 H22 126.2
C18 C22 H22 126.2
Fe2 C22 H22 126.2

loop_
_geom_bond_atom_site_label_1
_geom_bond_atom_site_label_2
_geom_bond_distance
Fe1 C3 1.7687(18)
Fe1 C2 1.7691(17)
Fe1 C1 1.7887(17)
Fe1 P1 2.2051(4)
Fe1 P2 2.2151(4)
Fe2 C17 2.0310(15)
Fe2 C13 2.0325(14)
Fe2 C18 2.0341(15)
Fe2 C19 2.0369(16)
Fe2 C14 2.0395(15)
Fe2 C22 2.0431(15)
Fe2 C16 2.0516(16)
Fe2 C21 2.0595(16)
Fe2 C20 2.0597(16)
Fe2 C15 2.0617(16)
P1 N1 1.6651(12)
P1 C13 1.7983(15)
P1 C4 1.8901(17)
P2 N2 1.6564(14)
P2 C18 1.7931(15)
P2 C4 1.9027(16)
O1 C1 1.146(2)
O2 C2 1.144(2)
O3 C3 1.152(2)
O4 C4 1.1911(19)
N1 C7 1.4664(19)
N1 C5 1.4736(19)
N2 C9 1.460(2)
N2 C11 1.486(2)
C5 C6 1.524(2)
C5 H5A 0.99
C5 H5B 0.99
C6 H6A 0.98
C6 H6B 0.98
C6 H6C 0.98
C7 C8 1.494(3)
C7 H7A 0.99
C7 H7B 0.99
C8 H8A 0.98
C8 H8B 0.98
C8 H8C 0.98
C9 C10 1.513(3)
C9 H9A 0.99
C9 H9B 0.99
C10 H10A 0.98
C10 H10B 0.98
C10 H10C 0.98
C11 C12 1.492(3)
C11 H11A 0.99
C11 H11B 0.99
C12 H12A 0.98
C12 H12B 0.98
C12 H12C 0.98
C13 C14 1.437(2)
C13 C17 1.441(2)
C14 C15 1.415(2)
C14 H14 0.95
C15 C16 1.419(3)
C15 H15 0.95
C16 C17 1.420(2)
C16 H16 0.95
C17 H17 0.95
C18 C19 1.437(2)
C18 C22 1.447(2)
C19 C20 1.422(2)
C19 H19 0.95
C20 C21 1.418(3)
C20 H20 0.95
C21 C22 1.427(2)
C21 H21 0.95
C22 H22 0.95
